data_1504991
loop_
_publ_author_name
'Avetta, Jr, Christopher T'
'Konkol, Leah C.'
'Taylor, Carla N.'
'Dugan, Karen C.'
'Stern, Charlotte L.'
'Thomson, Regan J.'

_publ_section_title
;
 Diastereoselective oxidative carbon-carbon bond formation via silyl
 bis-enol ethers.
;
_journal_issue 24
_journal_name_full 'Organic letters'
_journal_page_first 5621
_journal_page_last 5624
_journal_paper_doi 10.1021/ol802516z
_journal_volume 10
_journal_year 2008
_chemical_formula_sum 'C16 H18 O2'
_chemical_formula_weight 242.30
_chemical_name_systematic
; 
 ? 
;
_space_group_IT_number 2
_symmetry_cell_setting triclinic
_symmetry_space_group_name_Hall '-P 1'
_symmetry_space_group_name_H-M 'P -1'
_atom_sites_solution_hydrogens geom
_atom_sites_solution_primary direct
_atom_sites_solution_secondary difmap
_audit_creation_method SHELXL-97
_cell_angle_alpha 89.836(2)
_cell_angle_beta 81.312(2)
_cell_angle_gamma 87.828(2)
_cell_formula_units_Z 8
_cell_length_a 10.5135(7)
_cell_length_b 11.5696(8)
_cell_length_c 20.9548(15)
_cell_measurement_temperature 100(2)
_cell_measurement_theta_max 56.734
_cell_measurement_theta_min 5.276
_cell_volume 2517.8(3)
_computing_cell_refinement 'Bruker SAINT'
_computing_data_collection 'Bruker SMART'
_computing_data_reduction 'Bruker SAINT'
_computing_molecular_graphics 'Bruker SHELXTL'
_computing_publication_material 'Bruker SHELXTL'
_computing_structure_refinement 'SHELXL-97 (Sheldrick, 1997)'
_computing_structure_solution 'SHELXS-97 (Sheldrick, 1990)'
_diffrn_ambient_temperature 100(2)
_diffrn_measured_fraction_theta_full 0.984
_diffrn_measured_fraction_theta_max 0.872
_diffrn_measurement_device_type 'CCD area detector'
_diffrn_measurement_method 'omega scans'
_diffrn_radiation_monochromator graphite
_diffrn_radiation_source 'fine-focus sealed tube'
_diffrn_radiation_type MoK\a
_diffrn_radiation_wavelength 0.71073
_diffrn_reflns_av_R_equivalents 0.0000
_diffrn_reflns_av_sigmaI/netI 0.0730
_diffrn_reflns_limit_h_max 13
_diffrn_reflns_limit_h_min -13
_diffrn_reflns_limit_k_max 15
_diffrn_reflns_limit_k_min -15
_diffrn_reflns_limit_l_max 27
_diffrn_reflns_limit_l_min 0
_diffrn_reflns_number 14029
_diffrn_reflns_theta_full 25.00
_diffrn_reflns_theta_max 28.84
_diffrn_reflns_theta_min 1.76
_exptl_absorpt_coefficient_mu 0.083
_exptl_absorpt_correction_T_max 0.977
_exptl_absorpt_correction_T_min 0.963
_exptl_absorpt_correction_type multi-scan
_exptl_absorpt_process_details 'TWINABS V2008/1 (Sheldrick, 2008)'
_exptl_crystal_colour colorless
_exptl_crystal_density_diffrn 1.278
_exptl_crystal_density_method 'not measured'
_exptl_crystal_description block
_exptl_crystal_F_000 1040
_exptl_crystal_size_max 0.444
_exptl_crystal_size_mid 0.366
_exptl_crystal_size_min 0.279
_refine_diff_density_max 0.621
_refine_diff_density_min -0.434
_refine_diff_density_rms 0.114
_refine_ls_extinction_method none
_refine_ls_goodness_of_fit_ref 0.989
_refine_ls_hydrogen_treatment constr
_refine_ls_matrix_type full
_refine_ls_number_parameters 650
_refine_ls_number_reflns 14030
_refine_ls_number_restraints 0
_refine_ls_restrained_S_all 0.989
_refine_ls_R_factor_all 0.1286
_refine_ls_R_factor_gt 0.0896
_refine_ls_shift/su_max 0.001
_refine_ls_shift/su_mean 0.000
_refine_ls_structure_factor_coef Fsqd
_refine_ls_weighting_details 'calc w=1/[\s^2^(Fo^2^)+(0.1598P)^2^+0.0000P] where P=(Fo^2^+2Fc^2^)/3'
_refine_ls_weighting_scheme calc
_refine_ls_wR_factor_gt 0.2155
_refine_ls_wR_factor_ref 0.2458
_reflns_number_gt 9005
_reflns_number_total 14029
_reflns_threshold_expression >2sigma(I)
_cod_data_source_file ol802516z_si_004.cif
_cod_data_source_block s57y
_cod_depositor_comments
;
The following automatic conversions were performed:

'_symmetry_cell_setting' value 'Triclinic' changed to 'triclinic'
according to /home/saulius/struct/CIF-dictionaries/cif_core.dic
dictionary named 'cif_core.dic' version 2.4.1 from 2010-06-29.

Automatic conversion script
Id: cif_fix_values 1715 2011-07-08 13:25:40Z adriana 
;
_cod_original_sg_symbol_H-M P-1
_cod_database_code 1504991

loop_
_symmetry_equiv_pos_as_xyz
'x, y, z'
'-x, -y, -z'

loop_
_atom_site_label
_atom_site_type_symbol
_atom_site_fract_x
_atom_site_fract_y
_atom_site_fract_z
_atom_site_U_iso_or_equiv
_atom_site_adp_type
_atom_site_occupancy
_atom_site_symmetry_multiplicity
_atom_site_calc_flag
_atom_site_refinement_flags
O1 O 0.47346(19) 0.19847(19) 0.41682(11) 0.0266(5) Uani 1 1 d .
O2 O 0.1574(2) -0.0760(2) 0.37886(11) 0.0309(6) Uani 1 1 d .
O3 O 1.0143(2) 0.30339(19) 0.41296(11) 0.0276(5) Uani 1 1 d .
O4 O 0.65576(19) 0.5622(2) 0.37935(11) 0.0330(6) Uani 1 1 d .
O5 O 1.0710(2) 0.5786(2) 0.14468(13) 0.0393(7) Uani 1 1 d .
O6 O 0.8533(2) 0.9026(2) 0.07136(12) 0.0382(6) Uani 1 1 d .
O7 O 0.5585(2) 0.9019(2) 0.16522(13) 0.0403(7) Uani 1 1 d .
O8 O 0.3791(2) 0.5892(2) 0.07422(11) 0.0356(6) Uani 1 1 d .
C1 C 0.1788(3) 0.0150(3) 0.35128(15) 0.0217(7) Uani 1 1 d .
C2 C 0.0844(3) 0.0724(3) 0.31237(15) 0.0245(7) Uani 1 1 d .
H2A H 0.0389 0.1379 0.3375 0.029 Uiso 1 1 calc R
H2B H 0.0194 0.0161 0.3051 0.029 Uiso 1 1 calc R
C3 C 0.1490(3) 0.1171(3) 0.24711(16) 0.0286(8) Uani 1 1 d .
H3A H 0.1786 0.0506 0.2183 0.034 Uiso 1 1 calc R
H3B H 0.0853 0.1639 0.2268 0.034 Uiso 1 1 calc R
C4 C 0.2620(3) 0.1897(3) 0.25423(16) 0.0287(8) Uani 1 1 d .
H4A H 0.2316 0.2597 0.2799 0.034 Uiso 1 1 calc R
H4B H 0.3035 0.2147 0.2111 0.034 Uiso 1 1 calc R
C5 C 0.3601(3) 0.1212(3) 0.28752(15) 0.0257(7) Uani 1 1 d .
H5A H 0.4338 0.1702 0.2914 0.031 Uiso 1 1 calc R
H5B H 0.3930 0.0529 0.2608 0.031 Uiso 1 1 calc R
C6 C 0.3004(2) 0.0809(3) 0.35499(14) 0.0175(6) Uani 1 1 d .
H6 H 0.2717 0.1528 0.3803 0.021 Uiso 1 1 calc R
C7 C 0.3928(3) 0.0154(2) 0.39279(14) 0.0182(6) Uani 1 1 d .
H7 H 0.3400 -0.0084 0.4342 0.022 Uiso 1 1 calc R
C8 C 0.4934(3) 0.0940(3) 0.41162(14) 0.0185(6) Uani 1 1 d .
C9 C 0.6172(3) 0.0397(3) 0.42563(14) 0.0188(6) Uani 1 1 d .
C10 C 0.7144(3) 0.1110(3) 0.43932(14) 0.0217(7) Uani 1 1 d .
H10 H 0.7015 0.1926 0.4385 0.026 Uiso 1 1 calc R
C11 C 0.8287(3) 0.0636(3) 0.45397(15) 0.0246(7) Uani 1 1 d .
H11 H 0.8948 0.1124 0.4627 0.030 Uiso 1 1 calc R
C12 C 0.8468(3) -0.0562(3) 0.45592(15) 0.0254(7) Uani 1 1 d .
H12 H 0.9250 -0.0894 0.4664 0.030 Uiso 1 1 calc R
C13 C 0.7509(3) -0.1266(3) 0.44264(14) 0.0235(7) Uani 1 1 d .
H13 H 0.7637 -0.2081 0.4448 0.028 Uiso 1 1 calc R
C14 C 0.6356(3) -0.0807(3) 0.42606(14) 0.0193(6) Uani 1 1 d .
C15 C 0.5342(3) -0.1575(3) 0.40779(15) 0.0215(7) Uani 1 1 d .
H15A H 0.4762 -0.1798 0.4472 0.026 Uiso 1 1 calc R
H15B H 0.5760 -0.2289 0.3872 0.026 Uiso 1 1 calc R
C16 C 0.4559(3) -0.0963(3) 0.36149(15) 0.0208(7) Uani 1 1 d .
H16A H 0.3887 -0.1475 0.3509 0.025 Uiso 1 1 calc R
H16B H 0.5126 -0.0778 0.3209 0.025 Uiso 1 1 calc R
C17 C 0.6899(3) 0.4712(3) 0.35197(14) 0.0195(6) Uani 1 1 d .
C18 C 0.6030(3) 0.4073(3) 0.31487(16) 0.0275(7) Uani 1 1 d .
H18A H 0.5279 0.4585 0.3093 0.033 Uiso 1 1 calc R
H18B H 0.5706 0.3394 0.3403 0.033 Uiso 1 1 calc R
C19 C 0.6702(3) 0.3661(3) 0.24808(15) 0.0298(8) Uani 1 1 d .
H19A H 0.6138 0.3135 0.2291 0.036 Uiso 1 1 calc R
H19B H 0.6854 0.4335 0.2191 0.036 Uiso 1 1 calc R
C20 C 0.7987(3) 0.3030(3) 0.25328(16) 0.0271(7) Uani 1 1 d .
H20A H 0.7827 0.2314 0.2788 0.032 Uiso 1 1 calc R
H20B H 0.8422 0.2807 0.2096 0.032 Uiso 1 1 calc R
C21 C 0.8857(3) 0.3792(3) 0.28541(14) 0.0227(7) Uani 1 1 d .
H21A H 0.9038 0.4498 0.2593 0.027 Uiso 1 1 calc R
H21B H 0.9687 0.3370 0.2875 0.027 Uiso 1 1 calc R
C22 C 0.8213(2) 0.4136(3) 0.35443(14) 0.0177(6) Uani 1 1 d .
H22 H 0.8047 0.3394 0.3783 0.021 Uiso 1 1 calc R
C23 C 0.9037(3) 0.4824(3) 0.39330(14) 0.0171(6) Uani 1 1 d .
H23 H 0.8478 0.5021 0.4351 0.021 Uiso 1 1 calc R
C24 C 1.0170(3) 0.4088(3) 0.41071(14) 0.0177(6) Uani 1 1 d .
C25 C 1.1304(3) 0.4706(3) 0.42648(13) 0.0176(6) Uani 1 1 d .
C26 C 1.2389(3) 0.4057(3) 0.43955(14) 0.0212(7) Uani 1 1 d .
H26 H 1.2389 0.3236 0.4380 0.025 Uiso 1 1 calc R
C27 C 1.3450(3) 0.4591(3) 0.45453(14) 0.0239(7) Uani 1 1 d .
H27 H 1.4188 0.4143 0.4622 0.029 Uiso 1 1 calc R
C28 C 1.3438(3) 0.5791(3) 0.45833(15) 0.0246(7) Uani 1 1 d .
H28 H 1.4163 0.6163 0.4697 0.029 Uiso 1 1 calc R
C29 C 1.2374(3) 0.6448(3) 0.44570(14) 0.0214(7) Uani 1 1 d .
H29 H 1.2374 0.7267 0.4487 0.026 Uiso 1 1 calc R
C30 C 1.1303(3) 0.5917(3) 0.42861(13) 0.0173(6) Uani 1 1 d .
C31 C 1.0175(3) 0.6620(3) 0.41112(15) 0.0199(6) Uani 1 1 d .
H31A H 1.0479 0.7360 0.3917 0.024 Uiso 1 1 calc R
H31B H 0.9560 0.6800 0.4507 0.024 Uiso 1 1 calc R
C32 C 0.9494(3) 0.5979(3) 0.36378(14) 0.0204(7) Uani 1 1 d .
H32A H 1.0090 0.5836 0.3230 0.024 Uiso 1 1 calc R
H32B H 0.8747 0.6455 0.3538 0.024 Uiso 1 1 calc R
C33 C 0.8681(3) 0.8847(3) 0.12693(16) 0.0264(7) Uani 1 1 d .
C34 C 0.8697(3) 0.9825(3) 0.17419(16) 0.0286(8) Uani 1 1 d .
H34A H 0.8309 1.0531 0.1570 0.034 Uiso 1 1 calc R
H34B H 0.9603 0.9982 0.1779 0.034 Uiso 1 1 calc R
C35 C 0.7969(3) 0.9579(3) 0.24175(16) 0.0275(7) Uani 1 1 d .
H35A H 0.8148 1.0186 0.2721 0.033 Uiso 1 1 calc R
H35B H 0.7032 0.9609 0.2402 0.033 Uiso 1 1 calc R
C36 C 0.8359(3) 0.8406(3) 0.26638(16) 0.0293(8) Uani 1 1 d .
H36A H 0.7838 0.8257 0.3088 0.035 Uiso 1 1 calc R
H36B H 0.9276 0.8398 0.2722 0.035 Uiso 1 1 calc R
C37 C 0.8155(3) 0.7460(3) 0.21866(14) 0.0256(7) Uani 1 1 d .
H37A H 0.7233 0.7456 0.2138 0.031 Uiso 1 1 calc R
H37B H 0.8397 0.6697 0.2357 0.031 Uiso 1 1 calc R
C38 C 0.8965(3) 0.7655(3) 0.15273(14) 0.0221(7) Uani 1 1 d .
H38 H 0.9880 0.7653 0.1606 0.026 Uiso 1 1 calc R
C39 C 0.8906(3) 0.6683(3) 0.10367(15) 0.0224(7) Uani 1 1 d .
H39 H 0.9267 0.6994 0.0604 0.027 Uiso 1 1 calc R
C40 C 0.9789(3) 0.5661(3) 0.11689(15) 0.0238(7) Uani 1 1 d .
C41 C 0.9511(3) 0.4495(3) 0.09261(15) 0.0231(7) Uani 1 1 d .
C42 C 1.0315(3) 0.3547(3) 0.10495(15) 0.0245(7) Uani 1 1 d .
H42 H 1.1015 0.3656 0.1279 0.029 Uiso 1 1 calc R
C43 C 1.0083(3) 0.2460(3) 0.08357(16) 0.0286(8) Uani 1 1 d .
H43 H 1.0625 0.1818 0.0918 0.034 Uiso 1 1 calc R
C44 C 0.9061(3) 0.2303(3) 0.05010(15) 0.0284(8) Uani 1 1 d .
H44 H 0.8903 0.1552 0.0355 0.034 Uiso 1 1 calc R
C45 C 0.8267(3) 0.3238(3) 0.03785(15) 0.0260(7) Uani 1 1 d .
H45 H 0.7574 0.3123 0.0145 0.031 Uiso 1 1 calc R
C46 C 0.8476(3) 0.4346(3) 0.05946(14) 0.0222(7) Uani 1 1 d .
C47 C 0.7599(3) 0.5358(3) 0.04670(15) 0.0248(7) Uani 1 1 d .
H47A H 0.6721 0.5085 0.0459 0.030 Uiso 1 1 calc R
H47B H 0.7912 0.5690 0.0039 0.030 Uiso 1 1 calc R
C48 C 0.7550(3) 0.6296(3) 0.09844(15) 0.0220(7) Uani 1 1 d .
H48A H 0.7015 0.6968 0.0873 0.026 Uiso 1 1 calc R
H48B H 0.7148 0.5992 0.1406 0.026 Uiso 1 1 calc R
C49 C 0.3768(3) 0.6054(3) 0.13171(15) 0.0237(7) Uani 1 1 d .
C50 C 0.3693(3) 0.5056(3) 0.17900(16) 0.0274(7) Uani 1 1 d .
H50A H 0.4575 0.4834 0.1867 0.033 Uiso 1 1 calc R
H50B H 0.3347 0.4384 0.1591 0.033 Uiso 1 1 calc R
C51 C 0.2852(3) 0.5320(3) 0.24432(16) 0.0310(8) Uani 1 1 d .
H51A H 0.1933 0.5319 0.2389 0.037 Uiso 1 1 calc R
H51B H 0.3006 0.4703 0.2754 0.037 Uiso 1 1 calc R
C52 C 0.3138(3) 0.6480(3) 0.27138(15) 0.0285(7) Uani 1 1 d .
H52A H 0.4024 0.6451 0.2821 0.034 Uiso 1 1 calc R
H52B H 0.2534 0.6645 0.3116 0.034 Uiso 1 1 calc R
C53 C 0.3007(3) 0.7448(3) 0.22268(15) 0.0273(8) Uani 1 1 d .
H53A H 0.3187 0.8197 0.2415 0.033 Uiso 1 1 calc R
H53B H 0.2114 0.7494 0.2129 0.033 Uiso 1 1 calc R
C54 C 0.3950(3) 0.7223(3) 0.15992(14) 0.0211(7) Uani 1 1 d .
H54 H 0.4828 0.7179 0.1729 0.025 Uiso 1 1 calc R
C55 C 0.3973(3) 0.8211(3) 0.11124(14) 0.0211(7) Uani 1 1 d .
H55 H 0.4438 0.7898 0.0694 0.025 Uiso 1 1 calc R
C56 C 0.4770(3) 0.9186(3) 0.13063(15) 0.0244(7) Uani 1 1 d .
C57 C 0.4540(3) 1.0360(3) 0.10362(14) 0.0217(7) Uani 1 1 d .
C58 C 0.5281(3) 1.1265(3) 0.11935(15) 0.0250(7) Uani 1 1 d .
H58 H 0.5914 1.1119 0.1466 0.030 Uiso 1 1 calc R
C59 C 0.5109(3) 1.2363(3) 0.09601(15) 0.0258(7) Uani 1 1 d .
H59 H 0.5612 1.2973 0.1074 0.031 Uiso 1 1 calc R
C60 C 0.4183(3) 1.2576(3) 0.05528(15) 0.0272(7) Uani 1 1 d .
H60 H 0.4057 1.3330 0.0388 0.033 Uiso 1 1 calc R
C61 C 0.3451(3) 1.1674(3) 0.03915(15) 0.0250(7) Uani 1 1 d .
H61 H 0.2830 1.1819 0.0112 0.030 Uiso 1 1 calc R
C62 C 0.3612(3) 1.0560(3) 0.06330(14) 0.0226(7) Uani 1 1 d .
C63 C 0.2801(3) 0.9599(3) 0.04586(15) 0.0251(7) Uani 1 1 d .
H63A H 0.3206 0.9249 0.0043 0.030 Uiso 1 1 calc R
H63B H 0.1940 0.9921 0.0402 0.030 Uiso 1 1 calc R
C64 C 0.2652(3) 0.8666(3) 0.09787(14) 0.0223(7) Uani 1 1 d .
H64A H 0.2171 0.8020 0.0835 0.027 Uiso 1 1 calc R
H64B H 0.2152 0.8990 0.1381 0.027 Uiso 1 1 calc R

loop_
_atom_site_aniso_label
_atom_site_aniso_U_11
_atom_site_aniso_U_22
_atom_site_aniso_U_33
_atom_site_aniso_U_23
_atom_site_aniso_U_13
_atom_site_aniso_U_12
O1 0.0313(11) 0.0147(12) 0.0348(14) -0.0057(10) -0.0086(10) -0.0017(9)
O2 0.0287(11) 0.0244(14) 0.0401(15) 0.0062(11) -0.0049(10) -0.0082(9)
O3 0.0347(12) 0.0176(12) 0.0320(14) -0.0029(10) -0.0095(10) -0.0017(9)
O4 0.0271(11) 0.0314(15) 0.0396(15) -0.0099(12) -0.0024(10) 0.0023(10)
O5 0.0314(13) 0.0339(16) 0.0566(18) -0.0087(13) -0.0204(12) 0.0030(10)
O6 0.0574(16) 0.0315(15) 0.0260(14) 0.0056(11) -0.0063(11) -0.0050(12)
O7 0.0350(13) 0.0334(15) 0.0583(18) 0.0085(13) -0.0246(12) -0.0078(11)
O8 0.0491(14) 0.0331(15) 0.0240(14) -0.0063(11) -0.0042(11) 0.0018(11)
C1 0.0221(14) 0.0191(18) 0.0231(17) -0.0059(14) -0.0002(12) -0.0020(12)
C2 0.0206(14) 0.0217(18) 0.0324(19) -0.0044(14) -0.0076(13) -0.0009(12)
C3 0.0336(17) 0.028(2) 0.0255(18) -0.0079(15) -0.0096(14) 0.0088(14)
C4 0.0315(17) 0.029(2) 0.0245(18) 0.0021(15) -0.0014(14) 0.0002(14)
C5 0.0262(15) 0.0277(19) 0.0218(17) 0.0048(14) 0.0008(13) -0.0013(13)
C6 0.0174(13) 0.0154(16) 0.0196(16) -0.0042(12) -0.0017(11) -0.0016(11)
C7 0.0214(14) 0.0123(16) 0.0203(16) -0.0022(12) -0.0003(11) -0.0021(11)
C8 0.0207(14) 0.0186(17) 0.0156(15) -0.0033(13) -0.0001(11) -0.0034(11)
C9 0.0225(14) 0.0202(17) 0.0126(15) -0.0004(12) 0.0013(11) -0.0023(11)
C10 0.0265(15) 0.0200(17) 0.0176(16) 0.0003(13) 0.0004(12) -0.0038(12)
C11 0.0206(14) 0.031(2) 0.0227(17) -0.0044(14) -0.0031(12) -0.0084(13)
C12 0.0203(14) 0.032(2) 0.0235(17) -0.0044(14) -0.0028(12) 0.0030(13)
C13 0.0249(15) 0.0247(19) 0.0197(17) -0.0028(14) -0.0009(12) 0.0027(12)
C14 0.0212(14) 0.0190(17) 0.0163(16) -0.0036(13) 0.0021(11) -0.0016(11)
C15 0.0256(15) 0.0165(16) 0.0216(17) -0.0058(13) -0.0002(12) -0.0009(12)
C16 0.0248(15) 0.0144(16) 0.0232(17) -0.0047(13) -0.0037(12) -0.0012(11)
C17 0.0236(14) 0.0161(16) 0.0182(16) 0.0006(13) 0.0000(12) -0.0040(11)
C18 0.0267(16) 0.0278(19) 0.0290(19) 0.0019(15) -0.0066(13) -0.0049(13)
C19 0.0374(18) 0.034(2) 0.0210(18) 0.0017(15) -0.0098(14) -0.0127(14)
C20 0.0358(17) 0.0229(19) 0.0227(18) -0.0074(14) -0.0040(13) -0.0057(13)
C21 0.0273(15) 0.0200(17) 0.0196(16) -0.0038(13) -0.0003(12) 0.0001(12)
C22 0.0201(14) 0.0165(16) 0.0172(15) -0.0016(12) -0.0040(11) -0.0042(11)
C23 0.0208(14) 0.0168(16) 0.0141(15) -0.0034(12) -0.0027(11) -0.0026(11)
C24 0.0244(14) 0.0148(16) 0.0142(15) -0.0019(12) -0.0040(11) -0.0002(11)
C25 0.0216(14) 0.0179(16) 0.0126(15) -0.0028(12) -0.0002(11) 0.0006(11)
C26 0.0298(16) 0.0164(16) 0.0158(16) -0.0029(13) 0.0004(12) 0.0035(12)
C27 0.0201(14) 0.031(2) 0.0201(17) 0.0000(14) -0.0033(12) 0.0037(12)
C28 0.0199(14) 0.032(2) 0.0228(17) -0.0010(14) -0.0043(12) -0.0052(12)
C29 0.0257(15) 0.0230(18) 0.0154(15) 0.0006(13) -0.0022(12) -0.0031(12)
C30 0.0229(14) 0.0169(16) 0.0103(14) -0.0012(12) 0.0033(11) -0.0002(11)
C31 0.0225(14) 0.0143(16) 0.0231(17) 0.0006(13) -0.0035(12) -0.0025(11)
C32 0.0235(14) 0.0180(17) 0.0195(16) -0.0002(13) -0.0023(12) -0.0036(11)
C33 0.0263(15) 0.030(2) 0.0227(18) 0.0043(15) -0.0020(13) -0.0095(13)
C34 0.0321(17) 0.0237(19) 0.031(2) 0.0020(15) -0.0072(14) -0.0072(13)
C35 0.0315(16) 0.0246(19) 0.0278(19) -0.0050(15) -0.0098(14) 0.0014(13)
C36 0.0420(19) 0.0266(19) 0.0201(17) -0.0021(14) -0.0068(14) -0.0022(14)
C37 0.0394(18) 0.0211(18) 0.0163(16) 0.0017(13) -0.0034(13) -0.0030(13)
C38 0.0226(14) 0.0233(18) 0.0217(17) -0.0027(14) -0.0071(12) -0.0042(12)
C39 0.0230(15) 0.0256(18) 0.0185(16) -0.0005(13) -0.0018(12) -0.0042(12)
C40 0.0174(14) 0.030(2) 0.0231(17) -0.0010(14) -0.0005(12) -0.0017(12)
C41 0.0234(15) 0.0234(18) 0.0207(17) 0.0010(14) 0.0030(12) -0.0028(12)
C42 0.0259(15) 0.0256(19) 0.0212(17) 0.0024(14) -0.0012(12) -0.0028(12)
C43 0.0307(16) 0.0250(19) 0.0269(18) -0.0009(15) 0.0059(14) 0.0011(13)
C44 0.0388(18) 0.0200(18) 0.0234(18) -0.0049(14) 0.0066(14) -0.0070(13)
C45 0.0296(16) 0.029(2) 0.0179(17) -0.0046(14) 0.0024(13) -0.0074(13)
C46 0.0213(14) 0.0285(19) 0.0146(16) -0.0008(13) 0.0043(11) -0.0023(12)
C47 0.0227(15) 0.0274(19) 0.0243(17) -0.0004(15) -0.0030(12) -0.0021(13)
C48 0.0228(14) 0.0233(18) 0.0205(17) 0.0019(13) -0.0045(12) -0.0016(12)
C49 0.0187(14) 0.0284(19) 0.0231(18) -0.0063(14) -0.0009(12) 0.0010(12)
C50 0.0355(17) 0.0180(18) 0.0294(19) -0.0016(14) -0.0081(14) 0.0015(13)
C51 0.0349(18) 0.029(2) 0.029(2) 0.0006(16) -0.0035(14) -0.0068(14)
C52 0.0361(17) 0.030(2) 0.0200(17) 0.0011(15) -0.0052(13) -0.0041(14)
C53 0.0331(17) 0.028(2) 0.0198(17) -0.0053(14) -0.0002(13) 0.0020(13)
C54 0.0225(14) 0.0205(17) 0.0198(16) -0.0026(13) -0.0021(12) 0.0017(12)
C55 0.0264(15) 0.0193(17) 0.0160(16) -0.0017(13) 0.0016(12) 0.0007(12)
C56 0.0218(14) 0.0256(19) 0.0250(17) -0.0039(14) -0.0014(13) 0.0005(12)
C57 0.0216(14) 0.0219(17) 0.0201(16) -0.0057(13) 0.0031(12) -0.0030(12)
C58 0.0223(15) 0.030(2) 0.0215(17) -0.0014(14) -0.0002(12) -0.0024(12)
C59 0.0251(15) 0.0238(18) 0.0260(18) -0.0069(14) 0.0051(13) -0.0058(12)
C60 0.0330(17) 0.0240(19) 0.0216(17) 0.0013(14) 0.0052(13) -0.0018(13)
C61 0.0264(15) 0.029(2) 0.0184(17) 0.0016(14) -0.0008(12) -0.0008(13)
C62 0.0240(15) 0.0253(18) 0.0159(16) -0.0028(13) 0.0049(12) -0.0002(12)
C63 0.0284(16) 0.0278(19) 0.0193(17) -0.0015(14) -0.0040(13) -0.0013(13)
C64 0.0238(15) 0.0241(18) 0.0188(16) -0.0025(13) -0.0024(12) -0.0029(12)

loop_
_atom_type_symbol
_atom_type_description
_atom_type_scat_dispersion_real
_atom_type_scat_dispersion_imag
_atom_type_scat_source
C C 0.0033 0.0016 'International Tables Vol C Tables 4.2.6.8 and 6.1.1.4'
H H 0.0000 0.0000 'International Tables Vol C Tables 4.2.6.8 and 6.1.1.4'
O O 0.0106 0.0060 'International Tables Vol C Tables 4.2.6.8 and 6.1.1.4'

loop_
_geom_angle_atom_site_label_1
_geom_angle_atom_site_label_2
_geom_angle_atom_site_label_3
_geom_angle
O2 C1 C2 121.9(3)
O2 C1 C6 122.5(3)
C2 C1 C6 115.5(3)
C1 C2 C3 112.9(2)
C1 C2 H2A 109.0
C3 C2 H2A 109.0
C1 C2 H2B 109.0
C3 C2 H2B 109.0
H2A C2 H2B 107.8
C4 C3 C2 111.6(3)
C4 C3 H3A 109.3
C2 C3 H3A 109.3
C4 C3 H3B 109.3
C2 C3 H3B 109.3
H3A C3 H3B 108.0
C3 C4 C5 110.7(3)
C3 C4 H4A 109.5
C5 C4 H4A 109.5
C3 C4 H4B 109.5
C5 C4 H4B 109.5
H4A C4 H4B 108.1
C4 C5 C6 111.5(2)
C4 C5 H5A 109.3
C6 C5 H5A 109.3
C4 C5 H5B 109.3
C6 C5 H5B 109.3
H5A C5 H5B 108.0
C7 C6 C1 112.3(3)
C7 C6 C5 115.1(2)
C1 C6 C5 110.5(2)
C7 C6 H6 106.1
C1 C6 H6 106.1
C5 C6 H6 106.1
C8 C7 C6 111.3(2)
C8 C7 C16 110.9(2)
C6 C7 C16 115.9(2)
C8 C7 H7 106.0
C6 C7 H7 106.0
C16 C7 H7 106.0
O1 C8 C9 120.4(3)
O1 C8 C7 121.5(2)
C9 C8 C7 118.1(3)
C10 C9 C14 120.3(3)
C10 C9 C8 119.1(3)
C14 C9 C8 120.7(3)
C11 C10 C9 120.6(3)
C11 C10 H10 119.7
C9 C10 H10 119.7
C10 C11 C12 119.6(3)
C10 C11 H11 120.2
C12 C11 H11 120.2
C13 C12 C11 119.9(3)
C13 C12 H12 120.0
C11 C12 H12 120.0
C12 C13 C14 121.5(3)
C12 C13 H13 119.2
C14 C13 H13 119.2
C13 C14 C9 118.0(3)
C13 C14 C15 121.6(3)
C9 C14 C15 120.4(3)
C14 C15 C16 111.1(3)
C14 C15 H15A 109.4
C16 C15 H15A 109.4
C14 C15 H15B 109.4
C16 C15 H15B 109.4
H15A C15 H15B 108.0
C15 C16 C7 109.5(2)
C15 C16 H16A 109.8
C7 C16 H16A 109.8
C15 C16 H16B 109.8
C7 C16 H16B 109.8
H16A C16 H16B 108.2
O4 C17 C18 121.9(3)
O4 C17 C22 122.3(3)
C18 C17 C22 115.8(2)
C17 C18 C19 113.1(3)
C17 C18 H18A 109.0
C19 C18 H18A 109.0
C17 C18 H18B 109.0
C19 C18 H18B 109.0
H18A C18 H18B 107.8
C20 C19 C18 110.8(3)
C20 C19 H19A 109.5
C18 C19 H19A 109.5
C20 C19 H19B 109.5
C18 C19 H19B 109.5
H19A C19 H19B 108.1
C21 C20 C19 111.1(3)
C21 C20 H20A 109.4
C19 C20 H20A 109.4
C21 C20 H20B 109.4
C19 C20 H20B 109.4
H20A C20 H20B 108.0
C20 C21 C22 110.7(2)
C20 C21 H21A 109.5
C22 C21 H21A 109.5
C20 C21 H21B 109.5
C22 C21 H21B 109.5
H21A C21 H21B 108.1
C17 C22 C23 113.0(2)
C17 C22 C21 109.8(2)
C23 C22 C21 115.4(2)
C17 C22 H22 105.9
C23 C22 H22 105.9
C21 C22 H22 105.9
C22 C23 C24 111.5(2)
C22 C23 C32 115.7(2)
C24 C23 C32 110.7(2)
C22 C23 H23 106.1
C24 C23 H23 106.1
C32 C23 H23 106.1
O3 C24 C25 121.0(3)
O3 C24 C23 121.5(3)
C25 C24 C23 117.5(3)
C26 C25 C30 119.6(3)
C26 C25 C24 119.1(3)
C30 C25 C24 121.3(2)
C27 C26 C25 120.9(3)
C27 C26 H26 119.5
C25 C26 H26 119.5
C26 C27 C28 119.6(3)
C26 C27 H27 120.2
C28 C27 H27 120.2
C29 C28 C27 120.4(3)
C29 C28 H28 119.8
C27 C28 H28 119.8
C28 C29 C30 120.7(3)
C28 C29 H29 119.7
C30 C29 H29 119.7
C29 C30 C25 118.8(3)
C29 C30 C31 121.2(3)
C25 C30 C31 120.0(3)
C30 C31 C32 111.5(2)
C30 C31 H31A 109.3
C32 C31 H31A 109.3
C30 C31 H31B 109.3
C32 C31 H31B 109.3
H31A C31 H31B 108.0
C31 C32 C23 109.5(2)
C31 C32 H32A 109.8
C23 C32 H32A 109.8
C31 C32 H32B 109.8
C23 C32 H32B 109.8
H32A C32 H32B 108.2
O6 C33 C34 121.6(3)
O6 C33 C38 123.3(3)
C34 C33 C38 114.9(3)
C33 C34 C35 113.6(3)
C33 C34 H34A 108.9
C35 C34 H34A 108.9
C33 C34 H34B 108.9
C35 C34 H34B 108.9
H34A C34 H34B 107.7
C36 C35 C34 111.7(3)
C36 C35 H35A 109.3
C34 C35 H35A 109.3
C36 C35 H35B 109.3
C34 C35 H35B 109.3
H35A C35 H35B 107.9
C35 C36 C37 110.2(3)
C35 C36 H36A 109.6
C37 C36 H36A 109.6
C35 C36 H36B 109.6
C37 C36 H36B 109.6
H36A C36 H36B 108.1
C36 C37 C38 110.9(3)
C36 C37 H37A 109.5
C38 C37 H37A 109.5
C36 C37 H37B 109.5
C38 C37 H37B 109.5
H37A C37 H37B 108.0
C33 C38 C37 111.0(3)
C33 C38 C39 113.2(3)
C37 C38 C39 114.1(3)
C33 C38 H38 105.9
C37 C38 H38 105.9
C39 C38 H38 105.9
C40 C39 C48 111.4(3)
C40 C39 C38 110.1(2)
C48 C39 C38 114.9(2)
C40 C39 H39 106.6
C48 C39 H39 106.6
C38 C39 H39 106.6
O5 C40 C41 120.7(3)
O5 C40 C39 121.5(3)
C41 C40 C39 117.8(3)
C46 C41 C42 120.7(3)
C46 C41 C40 121.1(3)
C42 C41 C40 118.1(3)
C43 C42 C41 119.7(3)
C43 C42 H42 120.2
C41 C42 H42 120.2
C42 C43 C44 120.1(3)
C42 C43 H43 120.0
C44 C43 H43 120.0
C43 C44 C45 120.3(3)
C43 C44 H44 119.9
C45 C44 H44 119.9
C44 C45 C46 120.7(3)
C44 C45 H45 119.6
C46 C45 H45 119.6
C41 C46 C45 118.5(3)
C41 C46 C47 121.0(3)
C45 C46 C47 120.5(3)
C46 C47 C48 111.4(3)
C46 C47 H47A 109.4
C48 C47 H47A 109.4
C46 C47 H47B 109.4
C48 C47 H47B 109.4
H47A C47 H47B 108.0
C39 C48 C47 110.6(2)
C39 C48 H48A 109.5
C47 C48 H48A 109.5
C39 C48 H48B 109.5
C47 C48 H48B 109.5
H48A C48 H48B 108.1
O8 C49 C54 123.0(3)
O8 C49 C50 121.3(3)
C54 C49 C50 115.4(3)
C49 C50 C51 114.3(3)
C49 C50 H50A 108.7
C51 C50 H50A 108.7
C49 C50 H50B 108.7
C51 C50 H50B 108.7
H50A C50 H50B 107.6
C52 C51 C50 111.9(3)
C52 C51 H51A 109.2
C50 C51 H51A 109.2
C52 C51 H51B 109.2
C50 C51 H51B 109.2
H51A C51 H51B 107.9
C51 C52 C53 110.9(3)
C51 C52 H52A 109.5
C53 C52 H52A 109.5
C51 C52 H52B 109.5
C53 C52 H52B 109.5
H52A C52 H52B 108.0
C52 C53 C54 110.6(3)
C52 C53 H53A 109.5
C54 C53 H53A 109.5
C52 C53 H53B 109.5
C54 C53 H53B 109.5
H53A C53 H53B 108.1
C49 C54 C55 113.7(3)
C49 C54 C53 111.4(3)
C55 C54 C53 113.8(2)
C49 C54 H54 105.7
C55 C54 H54 105.7
C53 C54 H54 105.7
C56 C55 C54 110.2(3)
C56 C55 C64 111.4(2)
C54 C55 C64 115.4(2)
C56 C55 H55 106.4
C54 C55 H55 106.4
C64 C55 H55 106.4
O7 C56 C57 120.8(3)
O7 C56 C55 121.8(3)
C57 C56 C55 117.3(3)
C62 C57 C58 120.1(3)
C62 C57 C56 121.3(3)
C58 C57 C56 118.5(3)
C59 C58 C57 121.0(3)
C59 C58 H58 119.5
C57 C58 H58 119.5
C58 C59 C60 119.5(3)
C58 C59 H59 120.3
C60 C59 H59 120.3
C61 C60 C59 119.6(3)
C61 C60 H60 120.2
C59 C60 H60 120.2
C60 C61 C62 121.2(3)
C60 C61 H61 119.4
C62 C61 H61 119.4
C57 C62 C61 118.6(3)
C57 C62 C63 121.0(3)
C61 C62 C63 120.4(3)
C62 C63 C64 111.5(3)
C62 C63 H63A 109.3
C64 C63 H63A 109.3
C62 C63 H63B 109.3
C64 C63 H63B 109.3
H63A C63 H63B 108.0
C63 C64 C55 110.5(2)
C63 C64 H64A 109.5
C55 C64 H64A 109.5
C63 C64 H64B 109.5
C55 C64 H64B 109.5
H64A C64 H64B 108.1

loop_
_geom_bond_atom_site_label_1
_geom_bond_atom_site_label_2
_geom_bond_distance
O1 C8 1.221(4)
O2 C1 1.211(4)
O3 C24 1.222(4)
O4 C17 1.216(4)
O5 C40 1.215(4)
O6 C33 1.214(4)
O7 C56 1.213(4)
O8 C49 1.216(4)
C1 C2 1.510(4)
C1 C6 1.525(4)
C2 C3 1.530(4)
C2 H2A 0.9900
C2 H2B 0.9900
C3 C4 1.507(5)
C3 H3A 0.9900
C3 H3B 0.9900
C4 C5 1.526(4)
C4 H4A 0.9900
C4 H4B 0.9900
C5 C6 1.536(4)
C5 H5A 0.9900
C5 H5B 0.9900
C6 C7 1.523(4)
C6 H6 1.0000
C7 C8 1.518(4)
C7 C16 1.532(4)
C7 H7 1.0000
C8 C9 1.492(4)
C9 C10 1.400(4)
C9 C14 1.400(4)
C10 C11 1.378(4)
C10 H10 0.9500
C11 C12 1.393(5)
C11 H11 0.9500
C12 C13 1.380(4)
C12 H12 0.9500
C13 C14 1.396(4)
C13 H13 0.9500
C14 C15 1.506(4)
C15 C16 1.522(4)
C15 H15A 0.9900
C15 H15B 0.9900
C16 H16A 0.9900
C16 H16B 0.9900
C17 C18 1.501(4)
C17 C22 1.519(4)
C18 C19 1.538(4)
C18 H18A 0.9900
C18 H18B 0.9900
C19 C20 1.529(4)
C19 H19A 0.9900
C19 H19B 0.9900
C20 C21 1.523(4)
C20 H20A 0.9900
C20 H20B 0.9900
C21 C22 1.548(4)
C21 H21A 0.9900
C21 H21B 0.9900
C22 C23 1.521(4)
C22 H22 1.0000
C23 C24 1.527(4)
C23 C32 1.534(4)
C23 H23 1.0000
C24 C25 1.492(4)
C25 C26 1.403(4)
C25 C30 1.403(4)
C26 C27 1.373(4)
C26 H26 0.9500
C27 C28 1.391(5)
C27 H27 0.9500
C28 C29 1.387(4)
C28 H28 0.9500
C29 C30 1.396(4)
C29 H29 0.9500
C30 C31 1.502(4)
C31 C32 1.519(4)
C31 H31A 0.9900
C31 H31B 0.9900
C32 H32A 0.9900
C32 H32B 0.9900
C33 C34 1.508(5)
C33 C38 1.516(5)
C34 C35 1.536(4)
C34 H34A 0.9900
C34 H34B 0.9900
C35 C36 1.514(5)
C35 H35A 0.9900
C35 H35B 0.9900
C36 C37 1.528(4)
C36 H36A 0.9900
C36 H36B 0.9900
C37 C38 1.531(4)
C37 H37A 0.9900
C37 H37B 0.9900
C38 C39 1.535(4)
C38 H38 1.0000
C39 C40 1.526(4)
C39 C48 1.530(4)
C39 H39 1.0000
C40 C41 1.498(5)
C41 C46 1.393(4)
C41 C42 1.406(4)
C42 C43 1.379(5)
C42 H42 0.9500
C43 C44 1.387(5)
C43 H43 0.9500
C44 C45 1.388(4)
C44 H44 0.9500
C45 C46 1.397(5)
C45 H45 0.9500
C46 C47 1.511(4)
C47 C48 1.530(4)
C47 H47A 0.9900
C47 H47B 0.9900
C48 H48A 0.9900
C48 H48B 0.9900
C49 C54 1.508(4)
C49 C50 1.516(5)
C50 C51 1.538(4)
C50 H50A 0.9900
C50 H50B 0.9900
C51 C52 1.517(5)
C51 H51A 0.9900
C51 H51B 0.9900
C52 C53 1.529(4)
C52 H52A 0.9900
C52 H52B 0.9900
C53 C54 1.539(4)
C53 H53A 0.9900
C53 H53B 0.9900
C54 C55 1.529(4)
C54 H54 1.0000
C55 C56 1.522(4)
C55 C64 1.531(4)
C55 H55 1.0000
C56 C57 1.496(4)
C57 C62 1.396(4)
C57 C58 1.397(4)
C58 C59 1.376(5)
C58 H58 0.9500
C59 C60 1.403(4)
C59 H59 0.9500
C60 C61 1.391(5)
C60 H60 0.9500
C61 C62 1.397(4)
C61 H61 0.9500
C62 C63 1.505(4)
C63 C64 1.528(4)
C63 H63A 0.9900
C63 H63B 0.9900
C64 H64A 0.9900
C64 H64B 0.9900

loop_
_geom_torsion_atom_site_label_1
_geom_torsion_atom_site_label_2
_geom_torsion_atom_site_label_3
_geom_torsion_atom_site_label_4
_geom_torsion
O2 C1 C2 C3 -135.1(3)
C6 C1 C2 C3 46.6(4)
C1 C2 C3 C4 -50.4(4)
C2 C3 C4 C5 57.0(3)
C3 C4 C5 C6 -59.5(3)
O2 C1 C6 C7 3.9(4)
C2 C1 C6 C7 -177.8(2)
O2 C1 C6 C5 133.9(3)
C2 C1 C6 C5 -47.8(3)
C4 C5 C6 C7 -177.9(3)
C4 C5 C6 C1 53.6(3)
C1 C6 C7 C8 -164.4(2)
C5 C6 C7 C8 68.0(3)
C1 C6 C7 C16 67.6(3)
C5 C6 C7 C16 -60.0(4)
C6 C7 C8 O1 24.6(4)
C16 C7 C8 O1 155.3(3)
C6 C7 C8 C9 -157.1(2)
C16 C7 C8 C9 -26.5(4)
O1 C8 C9 C10 -5.5(4)
C7 C8 C9 C10 176.2(3)
O1 C8 C9 C14 173.6(3)
C7 C8 C9 C14 -4.7(4)
C14 C9 C10 C11 -0.6(4)
C8 C9 C10 C11 178.5(3)
C9 C10 C11 C12 -0.8(5)
C10 C11 C12 C13 0.6(5)
C11 C12 C13 C14 1.1(5)
C12 C13 C14 C9 -2.4(4)
C12 C13 C14 C15 176.4(3)
C10 C9 C14 C13 2.2(4)
C8 C9 C14 C13 -176.9(3)
C10 C9 C14 C15 -176.6(3)
C8 C9 C14 C15 4.3(4)
C13 C14 C15 C16 -151.3(3)
C9 C14 C15 C16 27.5(4)
C14 C15 C16 C7 -58.2(3)
C8 C7 C16 C15 57.5(3)
C6 C7 C16 C15 -174.3(2)
O4 C17 C18 C19 133.4(3)
C22 C17 C18 C19 -48.0(4)
C17 C18 C19 C20 49.5(4)
C18 C19 C20 C21 -56.3(4)
C19 C20 C21 C22 60.2(3)
O4 C17 C22 C23 -0.8(4)
C18 C17 C22 C23 -179.4(2)
O4 C17 C22 C21 -131.3(3)
C18 C17 C22 C21 50.1(4)
C20 C21 C22 C17 -55.3(3)
C20 C21 C22 C23 175.5(2)
C17 C22 C23 C24 164.1(2)
C21 C22 C23 C24 -68.4(3)
C17 C22 C23 C32 -68.2(3)
C21 C22 C23 C32 59.4(3)
C22 C23 C24 O3 -23.4(4)
C32 C23 C24 O3 -153.8(3)
C22 C23 C24 C25 158.0(2)
C32 C23 C24 C25 27.6(3)
O3 C24 C25 C26 4.6(4)
C23 C24 C25 C26 -176.9(3)
O3 C24 C25 C30 -175.3(3)
C23 C24 C25 C30 3.3(4)
C30 C25 C26 C27 0.1(4)
C24 C25 C26 C27 -179.7(3)
C25 C26 C27 C28 1.6(4)
C26 C27 C28 C29 -1.4(5)
C27 C28 C29 C30 -0.4(5)
C28 C29 C30 C25 2.1(4)
C28 C29 C30 C31 -176.5(3)
C26 C25 C30 C29 -1.9(4)
C24 C25 C30 C29 177.9(3)
C26 C25 C30 C31 176.6(3)
C24 C25 C30 C31 -3.5(4)
C29 C30 C31 C32 150.8(3)
C25 C30 C31 C32 -27.7(4)
C30 C31 C32 C23 58.3(3)
C22 C23 C32 C31 173.9(2)
C24 C23 C32 C31 -58.0(3)
O6 C33 C34 C35 139.0(3)
C38 C33 C34 C35 -45.6(4)
C33 C34 C35 C36 48.9(4)
C34 C35 C36 C37 -56.1(4)
C35 C36 C37 C38 60.2(3)
O6 C33 C38 C37 -136.0(3)
C34 C33 C38 C37 48.7(3)
O6 C33 C38 C39 -6.1(4)
C34 C33 C38 C39 178.6(2)
C36 C37 C38 C33 -55.6(3)
C36 C37 C38 C39 174.9(2)
C33 C38 C39 C40 152.3(3)
C37 C38 C39 C40 -79.3(3)
C33 C38 C39 C48 -80.9(3)
C37 C38 C39 C48 47.5(4)
C48 C39 C40 O5 -153.4(3)
C38 C39 C40 O5 -24.7(4)
C48 C39 C40 C41 28.5(4)
C38 C39 C40 C41 157.2(3)
O5 C40 C41 C46 -178.6(3)
C39 C40 C41 C46 -0.4(4)
O5 C40 C41 C42 2.3(4)
C39 C40 C41 C42 -179.6(3)
C46 C41 C42 C43 0.5(4)
C40 C41 C42 C43 179.7(3)
C41 C42 C43 C44 -0.1(5)
C42 C43 C44 C45 0.1(5)
C43 C44 C45 C46 -0.6(5)
C42 C41 C46 C45 -1.0(4)
C40 C41 C46 C45 179.8(3)
C42 C41 C46 C47 179.3(3)
C40 C41 C46 C47 0.2(4)
C44 C45 C46 C41 1.1(4)
C44 C45 C46 C47 -179.2(3)
C41 C46 C47 C48 -27.9(4)
C45 C46 C47 C48 152.4(3)
C40 C39 C48 C47 -55.9(3)
C38 C39 C48 C47 178.0(3)
C46 C47 C48 C39 55.6(3)
O8 C49 C50 C51 -142.6(3)
C54 C49 C50 C51 43.5(4)
C49 C50 C51 C52 -46.4(4)
C50 C51 C52 C53 54.8(4)
C51 C52 C53 C54 -59.9(4)
O8 C49 C54 C55 8.4(4)
C50 C49 C54 C55 -177.9(2)
O8 C49 C54 C53 138.5(3)
C50 C49 C54 C53 -47.8(3)
C52 C53 C54 C49 55.6(3)
C52 C53 C54 C55 -174.3(3)
C49 C54 C55 C56 -152.5(2)
C53 C54 C55 C56 78.6(3)
C49 C54 C55 C64 80.3(3)
C53 C54 C55 C64 -48.6(4)
C54 C55 C56 O7 22.5(4)
C64 C55 C56 O7 152.0(3)
C54 C55 C56 C57 -159.3(2)
C64 C55 C56 C57 -29.9(4)
O7 C56 C57 C62 179.5(3)
C55 C56 C57 C62 1.3(4)
O7 C56 C57 C58 -0.3(4)
C55 C56 C57 C58 -178.4(3)
C62 C57 C58 C59 0.4(4)
C56 C57 C58 C59 -179.8(3)
C57 C58 C59 C60 -0.6(4)
C58 C59 C60 C61 0.1(4)
C59 C60 C61 C62 0.6(4)
C58 C57 C62 C61 0.3(4)
C56 C57 C62 C61 -179.4(3)
C58 C57 C62 C63 -179.9(3)
C56 C57 C62 C63 0.4(4)
C60 C61 C62 C57 -0.8(4)
C60 C61 C62 C63 179.4(3)
C57 C62 C63 C64 26.7(4)
C61 C62 C63 C64 -153.5(3)
C62 C63 C64 C55 -54.9(3)
C56 C55 C64 C63 56.7(3)
C54 C55 C64 C63 -176.8(3)
